data_4060121
loop_
_publ_author_name
'Masaaki Okazaki'

_journal_name_full Organometallics
_journal_paper_doi 10.1021/om0492294
_journal_year 2005
_chemical_formula_sum 'C25 H33 Fe O2 P Si'
_chemical_formula_weight 480.42
_chemical_name_common 'complex 2'
_space_group_IT_number 2
_symmetry_cell_setting triclinic
_symmetry_Int_Tables_number 2
_symmetry_space_group_name_Hall '-P 1'
_symmetry_space_group_name_H-M 'P -1'
_atom_sites_solution_hydrogens geom
_atom_sites_solution_primary direct
_atom_sites_solution_secondary difmap
_cell_angle_alpha 99.724(14)
_cell_angle_beta 102.811(11)
_cell_angle_gamma 99.590(6)
_cell_formula_units_Z 2
_cell_length_a 8.9347(16)
_cell_length_b 9.4342(18)
_cell_length_c 14.924(3)
_cell_measurement_reflns_used 7299
_cell_measurement_temperature 296(2)
_cell_measurement_theta_max 54.94
_cell_measurement_theta_min 4.78
_cell_volume 1181.4(4)
_diffrn_ambient_temperature 150
_diffrn_detector_area_resol_mean ?
_diffrn_measurement_device_type 'Rigaku RAXIS-RAPID Imaging Plate'
_diffrn_measurement_method \w
_diffrn_radiation_monochromator graphite
_diffrn_radiation_probe x-ray
_diffrn_radiation_type MoK\a
_diffrn_radiation_wavelength 0.71069
_diffrn_reflns_av_R_equivalents 0.0587
_diffrn_reflns_av_sigmaI/netI 0.0515
_diffrn_reflns_limit_h_max 11
_diffrn_reflns_limit_h_min -11
_diffrn_reflns_limit_k_max 12
_diffrn_reflns_limit_k_min -12
_diffrn_reflns_limit_l_max 19
_diffrn_reflns_limit_l_min -19
_diffrn_reflns_number 10010
_diffrn_reflns_theta_max 27.47
_diffrn_reflns_theta_min 1.43
_diffrn_source 'fine-focus sealed tube'
_diffrn_standards_decay_% 'not measured'
_diffrn_standards_interval_count 'not measured'
_diffrn_standards_interval_time 'not measured'
_diffrn_standards_number 'not measured'
_exptl_absorpt_coefficient_mu 0.776
_exptl_absorpt_correction_T_max 0.9264
_exptl_absorpt_correction_T_min 0.8603
_exptl_absorpt_correction_type integration
_exptl_absorpt_process_details '(Higashi, 1999)'
_exptl_crystal_colour yellow
_exptl_crystal_density_diffrn 1.351
_exptl_crystal_density_meas ?
_exptl_crystal_density_method 'not measured'
_exptl_crystal_description block
_exptl_crystal_F_000 508
_exptl_crystal_size_max 0.20
_exptl_crystal_size_mid 0.15
_exptl_crystal_size_min 0.10
_refine_ls_extinction_coef ?
_refine_ls_extinction_method none
_refine_ls_goodness_of_fit_ref 1.160
_refine_ls_hydrogen_treatment mixed
_refine_ls_matrix_type full
_refine_ls_number_parameters 286
_refine_ls_number_reflns 5133
_refine_ls_number_restraints 0
_refine_ls_restrained_S_all 1.160
_refine_ls_R_factor_all 0.0783
_refine_ls_R_factor_gt 0.0594
_refine_ls_shift/su_max 0.001
_refine_ls_shift/su_mean 0.000
_refine_ls_structure_factor_coef Fsqd
_refine_ls_weighting_details 'calc w=1/[\s^2^(Fo^2^)+(0.0514P)^2^+2.8092P] where P=(Fo^2^+2Fc^2^)/3'
_refine_ls_weighting_scheme calc
_refine_ls_wR_factor_gt 0.1376
_refine_ls_wR_factor_ref 0.1471
_reflns_number_gt 4211
_reflns_number_total 5133
_reflns_threshold_expression >2sigma(I)
_cod_database_code 4060121

loop_
_symmetry_equiv_pos_as_xyz
'x, y, z'
'-x, -y, -z'

loop_
_atom_site_label
_atom_site_type_symbol
_atom_site_fract_x
_atom_site_fract_y
_atom_site_fract_z
_atom_site_U_iso_or_equiv
_atom_site_adp_type
_atom_site_occupancy
_atom_site_symmetry_multiplicity
_atom_site_calc_flag
_atom_site_refinement_flags
_atom_site_disorder_assembly
_atom_site_disorder_group
Fe1 Fe 0.30819(6) 0.30346(5) 0.71798(4) 0.01513(14) Uani 1 1 d . . .
Si1 Si 0.25399(12) 0.52218(11) 0.68166(7) 0.0194(2) Uani 1 1 d . . .
P1 P 0.55932(10) 0.38574(10) 0.76909(6) 0.0163(2) Uani 1 1 d . . .
H1 H 0.644(6) 0.342(5) 0.706(4) 0.040(14) Uiso 1 1 d . . .
C1 C 0.2641(4) 0.3751(4) 0.8219(3) 0.0205(7) Uani 1 1 d . . .
O1 O 0.2283(4) 0.4156(3) 0.8904(2) 0.0327(7) Uani 1 1 d . . .
O2 O 0.3342(4) 0.6763(3) 0.7657(2) 0.0270(6) Uani 1 1 d . . .
H2 H 0.428(7) 0.688(6) 0.786(4) 0.051(18) Uiso 1 1 d . . .
C2 C 0.0423(5) 0.5352(5) 0.6703(3) 0.0279(8) Uani 1 1 d . . .
H3 H 0.0117 0.5133 0.7251 0.042 Uiso 1 1 calc R . .
H4 H -0.0232 0.4660 0.6153 0.042 Uiso 1 1 calc R . .
H5 H 0.0308 0.6330 0.6649 0.042 Uiso 1 1 calc R . .
C3 C 0.3115(5) 0.5687(5) 0.5733(3) 0.0279(9) Uani 1 1 d . . .
H6 H 0.2790 0.6574 0.5616 0.042 Uiso 1 1 calc R . .
H7 H 0.2612 0.4895 0.5201 0.042 Uiso 1 1 calc R . .
H8 H 0.4234 0.5829 0.5836 0.042 Uiso 1 1 calc R . .
C4 C 0.6549(4) 0.5809(4) 0.8026(3) 0.0182(7) Uani 1 1 d . . .
C5 C 0.7094(4) 0.6514(4) 0.7374(3) 0.0232(8) Uani 1 1 d . . .
H9 H 0.7036 0.5975 0.6780 0.028 Uiso 1 1 calc R . .
C6 C 0.7724(5) 0.8022(5) 0.7610(3) 0.0314(9) Uani 1 1 d . . .
H10 H 0.8089 0.8485 0.7173 0.038 Uiso 1 1 calc R . .
C7 C 0.7810(5) 0.8838(4) 0.8490(3) 0.0322(9) Uani 1 1 d . . .
H11 H 0.8220 0.9847 0.8641 0.039 Uiso 1 1 calc R . .
C8 C 0.7285(5) 0.8149(4) 0.9144(3) 0.0290(9) Uani 1 1 d . . .
H12 H 0.7346 0.8697 0.9736 0.035 Uiso 1 1 calc R . .
C9 C 0.6666(5) 0.6639(4) 0.8923(3) 0.0235(8) Uani 1 1 d . . .
H13 H 0.6329 0.6180 0.9369 0.028 Uiso 1 1 calc R . .
C10 C 0.6653(4) 0.3232(4) 0.8705(3) 0.0186(7) Uani 1 1 d . . .
C11 C 0.8287(4) 0.3460(4) 0.8921(3) 0.0238(8) Uani 1 1 d . . .
H14 H 0.8828 0.3906 0.8542 0.029 Uiso 1 1 calc R . .
C12 C 0.9119(5) 0.3028(4) 0.9697(3) 0.0276(9) Uani 1 1 d . . .
H15 H 1.0208 0.3178 0.9833 0.033 Uiso 1 1 calc R . .
C13 C 0.8308(5) 0.2371(5) 1.0268(3) 0.0301(9) Uani 1 1 d . . .
H16 H 0.8857 0.2086 1.0791 0.036 Uiso 1 1 calc R . .
C14 C 0.6678(5) 0.2140(5) 1.0058(3) 0.0292(9) Uani 1 1 d . . .
H17 H 0.6138 0.1708 1.0443 0.035 Uiso 1 1 calc R . .
C15 C 0.5853(4) 0.2555(4) 0.9273(3) 0.0221(7) Uani 1 1 d . . .
H18 H 0.4762 0.2380 0.9128 0.027 Uiso 1 1 calc R . .
C16 C 0.3107(4) 0.1557(4) 0.5939(3) 0.0203(7) Uani 1 1 d . . .
C17 C 0.1580(4) 0.1868(4) 0.5836(3) 0.0209(7) Uani 1 1 d . . .
C18 C 0.1001(4) 0.1450(4) 0.6594(3) 0.0210(7) Uani 1 1 d . . .
C19 C 0.2137(4) 0.0799(4) 0.7129(3) 0.0193(7) Uani 1 1 d . . .
C20 C 0.3442(4) 0.0870(4) 0.6733(3) 0.0184(7) Uani 1 1 d . . .
C21 C 0.4127(5) 0.1748(5) 0.5273(3) 0.0280(8) Uani 1 1 d . . .
H19 H 0.3864 0.0880 0.4780 0.042 Uiso 1 1 calc R . .
H20 H 0.5211 0.1904 0.5608 0.042 Uiso 1 1 calc R . .
H21 H 0.3960 0.2583 0.5004 0.042 Uiso 1 1 calc R . .
C22 C 0.0619(5) 0.2254(4) 0.4984(3) 0.0290(9) Uani 1 1 d . . .
H22 H 0.1297 0.2607 0.4616 0.043 Uiso 1 1 calc R . .
H23 H 0.0084 0.3006 0.5180 0.043 Uiso 1 1 calc R . .
H24 H -0.0139 0.1395 0.4611 0.043 Uiso 1 1 calc R . .
C23 C -0.0631(4) 0.1464(5) 0.6711(3) 0.0287(9) Uani 1 1 d . . .
H25 H -0.1346 0.0592 0.6322 0.043 Uiso 1 1 calc R . .
H26 H -0.0956 0.2317 0.6529 0.043 Uiso 1 1 calc R . .
H27 H -0.0629 0.1493 0.7358 0.043 Uiso 1 1 calc R . .
C24 C 0.1915(5) 0.0076(4) 0.7931(3) 0.0283(9) Uani 1 1 d . . .
H28 H 0.1351 -0.0924 0.7686 0.042 Uiso 1 1 calc R . .
H29 H 0.1332 0.0601 0.8288 0.042 Uiso 1 1 calc R . .
H30 H 0.2923 0.0090 0.8331 0.042 Uiso 1 1 calc R . .
C25 C 0.4820(5) 0.0175(4) 0.7002(3) 0.0259(8) Uani 1 1 d . . .
H31 H 0.5050 0.0189 0.7663 0.039 Uiso 1 1 calc R . .
H32 H 0.5717 0.0714 0.6860 0.039 Uiso 1 1 calc R . .
H33 H 0.4577 -0.0825 0.6654 0.039 Uiso 1 1 calc R . .
